data_7029816
loop_
_publ_author_name
'Zhang, Lei'
'Kuang, Xiaofei'
'Wu, Xiaoyuan'
'Yang, Wenbin'
'Lu, Canzhong'

_publ_section_title
;
 Supramolecular interactions induced hinge-like motion of a metal-organic
 framework accompanied by anisotropic thermal expansion.
;
_journal_issue 19
_journal_name_full 'Dalton transactions (Cambridge, England : 2003)'
_journal_page_first 7146
_journal_page_last 7152
_journal_paper_doi 10.1039/c3dt53580k
_journal_volume 43
_journal_year 2014
_chemical_formula_sum 'C72 H48 Ag4 Mo8 N24 O26'
_chemical_formula_weight 2864.34
_chemical_name_systematic
; 
 ? 
;
_space_group_IT_number 15
_symmetry_cell_setting monoclinic
_symmetry_space_group_name_Hall '-C 2yc'
_symmetry_space_group_name_H-M 'C 1 2/c 1'
_atom_sites_solution_hydrogens geom
_atom_sites_solution_primary direct
_atom_sites_solution_secondary difmap
_audit_creation_method SHELXL-97
_cell_angle_alpha 90.00
_cell_angle_beta 115.074(7)
_cell_angle_gamma 90.00
_cell_formula_units_Z 4
_cell_length_a 21.9381(12)
_cell_length_b 16.7198(7)
_cell_length_c 25.5037(14)
_cell_measurement_reflns_used 9813
_cell_measurement_temperature 470.00(10)
_cell_measurement_theta_max 28.6160
_cell_measurement_theta_min 3.2000
_cell_volume 8473.2(9)
_computing_structure_refinement 'SHELXL-97 (Sheldrick, 1997)'
_computing_structure_solution 'SHELXS-97 (Sheldrick, 1990)'
_diffrn_ambient_temperature 470.00(10)
_diffrn_detector_area_resol_mean 10.3503
_diffrn_measured_fraction_theta_full 0.957
_diffrn_measured_fraction_theta_max 0.957
_diffrn_measurement_device_type 'SuperNova, Dual, Cu at zero, Atlas'
_diffrn_measurement_method '\w scans'
_diffrn_radiation_monochromator mirror
_diffrn_radiation_source 'SuperNova (Mo) X-ray Source'
_diffrn_radiation_type MoK\a
_diffrn_radiation_wavelength 0.71073
_diffrn_reflns_av_R_equivalents 0.0355
_diffrn_reflns_av_sigmaI/netI 0.0438
_diffrn_reflns_limit_h_max 26
_diffrn_reflns_limit_h_min -25
_diffrn_reflns_limit_k_max 19
_diffrn_reflns_limit_k_min -15
_diffrn_reflns_limit_l_max 30
_diffrn_reflns_limit_l_min -26
_diffrn_reflns_number 18302
_diffrn_reflns_theta_full 25.00
_diffrn_reflns_theta_max 25.00
_diffrn_reflns_theta_min 3.07
_exptl_absorpt_coefficient_mu 2.134
_exptl_absorpt_correction_T_max 1.00000
_exptl_absorpt_correction_T_min 0.50404
_exptl_absorpt_correction_type multi-scan
_exptl_crystal_colour brown
_exptl_crystal_density_diffrn 2.245
_exptl_crystal_density_method 'not measured'
_exptl_crystal_description block-like
_exptl_crystal_F_000 5520
_exptl_crystal_size_max 0.34
_exptl_crystal_size_mid 0.10
_exptl_crystal_size_min 0.06
_refine_diff_density_max 2.227
_refine_diff_density_min -0.854
_refine_diff_density_rms 0.159
_refine_ls_extinction_method none
_refine_ls_goodness_of_fit_ref 1.080
_refine_ls_hydrogen_treatment constr
_refine_ls_matrix_type full
_refine_ls_number_parameters 605
_refine_ls_number_reflns 7149
_refine_ls_number_restraints 0
_refine_ls_restrained_S_all 1.080
_refine_ls_R_factor_all 0.0740
_refine_ls_R_factor_gt 0.0547
_refine_ls_shift/su_max 0.001
_refine_ls_shift/su_mean 0.000
_refine_ls_structure_factor_coef Fsqd
_refine_ls_weighting_details 'calc w=1/[\s^2^(Fo^2^)+(0.0957P)^2^+51.1996P] where P=(Fo^2^+2Fc^2^)/3'
_refine_ls_weighting_scheme calc
_refine_ls_wR_factor_gt 0.1593
_refine_ls_wR_factor_ref 0.1787
_reflns_number_gt 5379
_reflns_number_total 7149
_reflns_threshold_expression >2sigma(I)
_cod_data_source_file c3dt53580k2.cif
_cod_data_source_block B_470K
_cod_depositor_comments
;Adding full bibliography for
 ./tmp-cod-update-bibliographies-12899/cifs/7029816.cif.
;
_cod_original_cell_volume 8473.2(7)
_cod_original_sg_symbol_H-M C2/c
_cod_database_code 7029816

loop_
_symmetry_equiv_pos_as_xyz
'x, y, z'
'-x, y, -z+1/2'
'x+1/2, y+1/2, z'
'-x+1/2, y+1/2, -z+1/2'
'-x, -y, -z'
'x, -y, z-1/2'
'-x+1/2, -y+1/2, -z'
'x+1/2, -y+1/2, z-1/2'

loop_
_atom_site_label
_atom_site_type_symbol
_atom_site_fract_x
_atom_site_fract_y
_atom_site_fract_z
_atom_site_U_iso_or_equiv
_atom_site_adp_type
_atom_site_occupancy
_atom_site_symmetry_multiplicity
_atom_site_calc_flag
_atom_site_refinement_flags
Ag1 Ag -0.15576(4) 0.04367(5) -0.63335(3) 0.0628(3) Uani 1 1 d .
Ag2 Ag 0.32144(4) 0.24312(6) -0.13378(3) 0.0718(3) Uani 1 1 d .
C8 C 0.5975(4) 0.0282(5) -0.0014(3) 0.0340(17) Uani 1 1 d .
C13 C 0.7763(4) -0.1383(5) 0.0073(4) 0.047(2) Uani 1 1 d .
H13A H 0.7970 -0.1346 0.0475 0.056 Uiso 1 1 calc R
C14 C 0.0596(4) 0.1997(5) -0.5326(4) 0.0370(18) Uani 1 1 d .
C15 C 0.2975(4) 0.4172(5) -0.4967(4) 0.0415(19) Uani 1 1 d .
H15A H 0.3193 0.4141 -0.4566 0.050 Uiso 1 1 calc R
C18 C 0.1230(4) 0.2445(5) -0.5002(3) 0.0370(18) Uani 1 1 d .
C22 C 0.0326(4) 0.1902(6) -0.5912(4) 0.051(2) Uani 1 1 d .
H22A H 0.0541 0.2114 -0.6126 0.061 Uiso 1 1 calc R
C23 C 0.5030(4) 0.1147(5) -0.0060(4) 0.0416(19) Uani 1 1 d .
H23A H 0.5224 0.1160 0.0343 0.050 Uiso 1 1 calc R
C24 C 0.4434(4) 0.1551(5) -0.0378(4) 0.043(2) Uani 1 1 d .
H24A H 0.4238 0.1836 -0.0176 0.052 Uiso 1 1 calc R
C25 C 0.2428(4) 0.2632(5) -0.3510(4) 0.0404(19) Uani 1 1 d .
C26 C 0.6814(4) -0.0524(5) 0.0046(4) 0.0378(18) Uani 1 1 d .
C27 C 0.7197(4) -0.1529(5) -0.1100(4) 0.046(2) Uani 1 1 d .
H27A H 0.7002 -0.1576 -0.1501 0.055 Uiso 1 1 calc R
C28 C 0.5328(4) 0.0726(5) -0.0353(3) 0.0366(17) Uani 1 1 d .
C29 C 0.2350(4) 0.3791(5) -0.5277(4) 0.0399(19) Uani 1 1 d .
C30 C 0.6786(5) 0.0442(7) 0.1790(4) 0.060(3) Uani 1 1 d .
H30A H 0.6346 0.0621 0.1587 0.072 Uiso 1 1 calc R
C31 C 0.2094(4) 0.2743(5) -0.4147(3) 0.0395(18) Uani 1 1 d .
C33 C 0.7120(4) 0.0080(5) 0.1499(3) 0.0424(19) Uani 1 1 d .
C34 C 0.7142(4) -0.1010(5) -0.0245(4) 0.0367(18) Uani 1 1 d .
C36 C 0.0253(4) 0.1663(6) -0.5030(4) 0.051(2) Uani 1 1 d .
H36A H 0.0421 0.1712 -0.4630 0.061 Uiso 1 1 calc R
C37 C 0.2356(5) 0.4353(5) -0.6130(4) 0.048(2) Uani 1 1 d .
H37A H 0.2144 0.4416 -0.6529 0.058 Uiso 1 1 calc R
C38 C 0.2039(4) 0.3910(5) -0.5865(4) 0.048(2) Uani 1 1 d .
H38A H 0.1616 0.3691 -0.6082 0.058 Uiso 1 1 calc R
C41 C 0.2045(4) 0.3283(4) -0.4975(3) 0.0341(17) Uani 1 1 d .
C42 C 0.6799(4) -0.0021(5) 0.0857(3) 0.0392(18) Uani 1 1 d .
C43 C 0.8062(5) -0.1806(6) -0.0222(4) 0.054(2) Uani 1 1 d .
H43A H 0.8472 -0.2055 -0.0008 0.064 Uiso 1 1 calc R
C44 C 0.6855(4) -0.1100(5) -0.0836(4) 0.0423(19) Uani 1 1 d .
H44A H 0.6436 -0.0877 -0.1059 0.051 Uiso 1 1 calc R
C46 C 0.3247(4) 0.4586(5) -0.5273(4) 0.046(2) Uani 1 1 d .
H46A H 0.3672 0.4809 -0.5070 0.055 Uiso 1 1 calc R
C48 C -0.0327(5) 0.1269(6) -0.5329(4) 0.059(3) Uani 1 1 d .
H48A H -0.0546 0.1041 -0.5123 0.070 Uiso 1 1 calc R
C49 C -0.0274(5) 0.1485(6) -0.6186(4) 0.051(2) Uani 1 1 d .
H49A H -0.0451 0.1414 -0.6585 0.061 Uiso 1 1 calc R
C51 C 0.8061(5) -0.0051(7) 0.2403(4) 0.067(3) Uani 1 1 d .
H51A H 0.8499 -0.0230 0.2613 0.080 Uiso 1 1 calc R
C52 C 0.5011(5) 0.0711(6) -0.0951(4) 0.052(2) Uani 1 1 d .
H52A H 0.5183 0.0409 -0.1164 0.062 Uiso 1 1 calc R
C53 C 0.7108(5) 0.0535(8) 0.2378(4) 0.071(3) Uani 1 1 d .
H53A H 0.6875 0.0772 0.2570 0.085 Uiso 1 1 calc R
C54 C 0.2457(6) 0.2062(7) -0.2652(4) 0.070(3) Uani 1 1 d .
H54A H 0.2271 0.1710 -0.2477 0.083 Uiso 1 1 calc R
C55 C 0.2145(5) 0.2132(7) -0.3236(4) 0.062(3) Uani 1 1 d .
H55A H 0.1751 0.1852 -0.3450 0.075 Uiso 1 1 calc R
C56 C 0.7775(5) -0.0163(6) 0.1816(4) 0.056(2) Uani 1 1 d .
H56A H 0.8019 -0.0398 0.1634 0.067 Uiso 1 1 calc R
C58 C 0.4436(5) 0.1154(7) -0.1222(4) 0.060(3) Uani 1 1 d .
H58A H 0.4246 0.1176 -0.1624 0.072 Uiso 1 1 calc R
C59 C 0.3022(5) 0.3004(7) -0.3174(4) 0.064(3) Uani 1 1 d .
H59A H 0.3249 0.3312 -0.3339 0.076 Uiso 1 1 calc R
C60 C 0.3275(6) 0.2903(8) -0.2577(5) 0.079(4) Uani 1 1 d .
H60A H 0.3668 0.3176 -0.2348 0.095 Uiso 1 1 calc R
N1 N -0.0605(3) 0.1185(5) -0.5898(3) 0.0480(18) Uani 1 1 d .
N2 N 0.2952(4) 0.4695(4) -0.5840(3) 0.0479(18) Uani 1 1 d .
N3 N 0.3001(4) 0.2453(6) -0.2313(3) 0.063(2) Uani 1 1 d .
N4 N 0.1520(3) 0.2345(4) -0.4431(3) 0.0429(16) Uani 1 1 d .
N5 N 0.1475(3) 0.2904(4) -0.5296(3) 0.0407(16) Uani 1 1 d .
N6 N 0.2373(3) 0.3229(4) -0.4395(3) 0.0419(17) Uani 1 1 d .
N7 N 0.4128(3) 0.1557(5) -0.0949(3) 0.0467(17) Uani 1 1 d .
N8 N 0.7795(4) -0.1875(4) -0.0795(3) 0.0476(18) Uani 1 1 d .
N9 N 0.7753(4) 0.0297(6) 0.2693(3) 0.063(2) Uani 1 1 d .
N10 N 0.6225(3) 0.0372(4) 0.0563(3) 0.0425(16) Uani 1 1 d .
N11 N 0.6248(3) -0.0131(4) -0.0293(3) 0.0397(16) Uani 1 1 d .
N12 N 0.7103(3) -0.0492(4) 0.0624(3) 0.0444(17) Uani 1 1 d .
Mo1 Mo 0.0000 0.03271(8) -0.7500 0.0643(4) Uani 1 2 d S
Mo2 Mo -0.00136(4) -0.09015(5) -0.63890(3) 0.0414(2) Uani 1 1 d .
Mo3 Mo -0.00769(4) -0.28984(5) -0.64219(3) 0.0437(2) Uani 1 1 d .
Mo4 Mo 0.0000 -0.40689(9) -0.7500 0.0621(4) Uani 1 2 d S
Mo5 Mo -0.09235(3) -0.19224(4) -0.78979(3) 0.0409(2) Uani 1 1 d .
O1 O 0.0624(9) 0.0946(9) -0.7105(9) 0.212(8) Uani 1 1 d .
O2 O -0.0336(5) -0.0151(5) -0.7052(4) 0.085(2) Uani 1 1 d .
O3 O 0.0534(4) -0.0314(7) -0.5851(4) 0.105(3) Uani 1 1 d .
O4 O -0.0719(4) -0.0810(6) -0.6296(4) 0.087(3) Uani 1 1 d .
O5 O 0.0329(4) -0.1892(5) -0.6059(4) 0.079(2) Uani 1 1 d .
O6 O -0.0518(5) -0.1869(5) -0.7143(3) 0.084(2) Uani 1 1 d .
O7 O -0.0754(4) -0.1036(5) -0.8228(4) 0.087(3) Uani 1 1 d .
O8 O -0.1767(3) -0.1952(4) -0.8175(4) 0.078(2) Uani 1 1 d .
O9 O -0.0771(5) -0.2876(6) -0.6291(4) 0.096(3) Uani 1 1 d .
O10 O 0.0454(5) -0.3474(7) -0.5900(4) 0.119(4) Uani 1 1 d .
O11 O -0.0459(4) -0.3578(6) -0.7111(4) 0.092(3) Uani 1 1 d .
O12 O -0.0662(4) -0.2792(5) -0.8170(4) 0.080(2) Uani 1 1 d .
O13 O 0.0588(6) -0.4654(7) -0.7035(5) 0.132(4) Uani 1 1 d .

loop_
_atom_site_aniso_label
_atom_site_aniso_U_11
_atom_site_aniso_U_22
_atom_site_aniso_U_33
_atom_site_aniso_U_23
_atom_site_aniso_U_13
_atom_site_aniso_U_12
Ag1 0.0508(5) 0.0880(6) 0.0447(5) -0.0066(4) 0.0157(4) -0.0250(4)
Ag2 0.0706(6) 0.0974(7) 0.0441(5) -0.0020(4) 0.0212(4) 0.0343(5)
C8 0.030(4) 0.038(4) 0.033(4) 0.004(3) 0.012(4) -0.004(3)
C13 0.050(5) 0.054(5) 0.038(5) -0.001(4) 0.019(4) 0.011(4)
C14 0.041(4) 0.036(4) 0.037(5) 0.000(3) 0.019(4) -0.005(3)
C15 0.033(4) 0.047(5) 0.041(5) -0.004(4) 0.012(4) -0.004(4)
C18 0.031(4) 0.042(4) 0.035(5) -0.004(3) 0.012(4) -0.003(3)
C22 0.046(5) 0.070(6) 0.036(5) -0.003(4) 0.017(4) -0.013(4)
C23 0.039(4) 0.052(5) 0.032(4) 0.000(4) 0.014(4) 0.002(4)
C24 0.044(5) 0.049(5) 0.037(5) 0.004(4) 0.017(4) 0.014(4)
C25 0.042(5) 0.044(5) 0.035(5) -0.004(4) 0.015(4) -0.005(4)
C26 0.029(4) 0.046(5) 0.035(5) 0.007(4) 0.010(4) 0.002(3)
C27 0.039(5) 0.047(5) 0.045(5) -0.009(4) 0.012(4) 0.002(4)
C28 0.032(4) 0.041(4) 0.031(4) 0.002(3) 0.009(4) 0.003(3)
C29 0.044(5) 0.039(4) 0.040(5) -0.002(4) 0.022(4) -0.001(4)
C30 0.049(6) 0.085(7) 0.040(5) -0.010(5) 0.012(5) 0.014(5)
C31 0.039(5) 0.044(5) 0.035(5) -0.001(4) 0.016(4) -0.008(4)
C33 0.042(5) 0.054(5) 0.026(4) 0.000(4) 0.009(4) 0.005(4)
C34 0.032(4) 0.035(4) 0.044(5) -0.002(4) 0.016(4) 0.003(3)
C36 0.044(5) 0.073(6) 0.035(5) -0.002(4) 0.016(4) -0.025(5)
C37 0.056(6) 0.051(5) 0.039(5) 0.002(4) 0.022(5) -0.013(4)
C38 0.044(5) 0.053(5) 0.042(5) -0.004(4) 0.013(4) -0.007(4)
C41 0.033(4) 0.033(4) 0.038(5) -0.001(3) 0.017(4) 0.002(3)
C42 0.040(5) 0.042(5) 0.032(4) -0.003(4) 0.012(4) -0.003(4)
C43 0.046(5) 0.065(6) 0.050(6) 0.000(5) 0.020(5) 0.013(4)
C44 0.034(4) 0.049(5) 0.038(5) -0.006(4) 0.011(4) 0.003(4)
C46 0.037(5) 0.051(5) 0.047(5) -0.001(4) 0.013(4) -0.005(4)
C48 0.058(6) 0.077(7) 0.048(6) -0.002(5) 0.029(5) -0.023(5)
C49 0.050(5) 0.067(6) 0.032(5) -0.003(4) 0.014(4) -0.007(5)
C51 0.050(6) 0.091(8) 0.043(6) -0.001(5) 0.003(5) 0.010(6)
C52 0.054(6) 0.055(5) 0.048(6) -0.009(4) 0.024(5) 0.007(4)
C53 0.052(6) 0.113(10) 0.039(6) -0.023(6) 0.011(5) 0.008(6)
C54 0.087(8) 0.085(8) 0.041(6) 0.000(5) 0.031(6) -0.018(7)
C55 0.061(6) 0.083(7) 0.044(6) -0.009(5) 0.024(5) -0.032(5)
C56 0.041(5) 0.072(7) 0.044(6) -0.005(5) 0.007(5) 0.017(5)
C58 0.051(6) 0.079(7) 0.045(6) 0.001(5) 0.015(5) 0.013(5)
C59 0.052(6) 0.086(8) 0.047(6) 0.005(5) 0.016(5) -0.022(5)
C60 0.063(7) 0.118(10) 0.044(6) -0.007(6) 0.012(6) -0.034(7)
N1 0.038(4) 0.058(5) 0.043(4) -0.003(4) 0.012(4) -0.015(3)
N2 0.051(4) 0.051(4) 0.047(5) 0.005(3) 0.025(4) -0.008(4)
N3 0.062(5) 0.083(6) 0.038(4) 0.000(4) 0.016(4) -0.005(5)
N4 0.038(4) 0.053(4) 0.038(4) -0.002(3) 0.016(3) -0.010(3)
N5 0.042(4) 0.044(4) 0.038(4) 0.001(3) 0.018(3) -0.003(3)
N6 0.032(4) 0.050(4) 0.042(4) -0.001(3) 0.013(3) -0.007(3)
N7 0.040(4) 0.057(5) 0.040(4) 0.007(3) 0.015(4) 0.016(3)
N8 0.048(4) 0.051(4) 0.047(5) -0.004(3) 0.023(4) 0.003(3)
N9 0.061(5) 0.080(6) 0.036(4) -0.001(4) 0.010(4) 0.004(4)
N10 0.038(4) 0.050(4) 0.036(4) -0.004(3) 0.012(3) 0.008(3)
N11 0.036(4) 0.042(4) 0.040(4) 0.000(3) 0.015(3) 0.004(3)
N12 0.037(4) 0.051(4) 0.042(4) 0.001(3) 0.013(3) 0.010(3)
Mo1 0.0716(8) 0.0690(8) 0.0736(9) 0.000 0.0513(8) 0.000
Mo2 0.0441(4) 0.0492(5) 0.0303(4) -0.0021(3) 0.0152(4) 0.0003(3)
Mo3 0.0525(5) 0.0461(5) 0.0377(4) 0.0082(3) 0.0242(4) 0.0000(3)
Mo4 0.0612(8) 0.0827(10) 0.0411(7) 0.000 0.0203(6) 0.000
Mo5 0.0341(4) 0.0437(4) 0.0407(5) -0.0049(3) 0.0117(4) -0.0004(3)
O1 0.211(15) 0.148(12) 0.33(2) -0.096(14) 0.160(16) -0.126(12)
O2 0.119(7) 0.070(5) 0.073(5) 0.007(4) 0.047(5) 0.005(5)
O3 0.075(6) 0.155(9) 0.070(6) -0.042(6) 0.017(5) -0.017(6)
O4 0.079(5) 0.115(7) 0.069(5) -0.001(5) 0.034(5) 0.030(5)
O5 0.087(6) 0.084(6) 0.069(5) 0.001(4) 0.037(5) 0.006(4)
O6 0.114(7) 0.070(5) 0.056(5) -0.004(4) 0.025(5) -0.005(4)
O7 0.101(6) 0.087(6) 0.089(6) 0.017(5) 0.056(5) 0.033(5)
O8 0.043(4) 0.070(5) 0.110(7) -0.031(4) 0.021(4) -0.002(3)
O9 0.090(6) 0.112(7) 0.102(7) 0.000(6) 0.054(6) -0.004(5)
O10 0.112(7) 0.183(11) 0.086(7) 0.057(7) 0.065(6) 0.074(7)
O11 0.101(6) 0.100(7) 0.086(6) -0.008(5) 0.051(5) -0.020(5)
O12 0.086(5) 0.084(6) 0.089(6) -0.008(5) 0.057(5) -0.011(4)
O13 0.120(8) 0.110(8) 0.135(10) 0.025(7) 0.024(7) -0.001(7)

loop_
_atom_type_symbol
_atom_type_description
_atom_type_scat_dispersion_real
_atom_type_scat_dispersion_imag
_atom_type_scat_source
C C 0.0033 0.0016 'International Tables Vol C Tables 4.2.6.8 and 6.1.1.4'
H H 0.0000 0.0000 'International Tables Vol C Tables 4.2.6.8 and 6.1.1.4'
N N 0.0061 0.0033 'International Tables Vol C Tables 4.2.6.8 and 6.1.1.4'
O O 0.0106 0.0060 'International Tables Vol C Tables 4.2.6.8 and 6.1.1.4'
Mo Mo -1.6832 0.6857 'International Tables Vol C Tables 4.2.6.8 and 6.1.1.4'
Ag Ag -0.8971 1.1015 'International Tables Vol C Tables 4.2.6.8 and 6.1.1.4'

loop_
_geom_angle_atom_site_label_1
_geom_angle_atom_site_label_2
_geom_angle_atom_site_label_3
_geom_angle
_geom_angle_site_symmetry_1
_geom_angle_site_symmetry_3
N1 Ag1 N9 128.8(3) . 1_454
N1 Ag1 N2 124.5(3) . 3_445
N9 Ag1 N2 106.6(3) 1_454 3_445
N8 Ag2 N3 133.7(3) 3_455 .
N8 Ag2 N7 123.8(3) 3_455 .
N3 Ag2 N7 102.2(3) . .
N11 C8 N10 126.0(7) . .
N11 C8 C28 119.1(7) . .
N10 C8 C28 114.9(7) . .
C43 C13 C34 118.7(8) . .
C22 C14 C36 117.7(8) . .
C22 C14 C18 122.5(7) . .
C36 C14 C18 119.8(7) . .
C46 C15 C29 117.9(8) . .
N4 C18 N5 124.6(7) . .
N4 C18 C14 116.5(7) . .
N5 C18 C14 119.0(7) . .
C14 C22 C49 119.3(8) . .
C28 C23 C24 118.5(7) . .
N7 C24 C23 124.1(7) . .
C59 C25 C55 117.9(8) . .
C59 C25 C31 121.7(8) . .
C55 C25 C31 120.4(8) . .
N12 C26 N11 124.6(7) . .
N12 C26 C34 118.1(7) . .
N11 C26 C34 117.3(7) . .
N8 C27 C44 122.2(8) . .
C23 C28 C52 118.4(7) . .
C23 C28 C8 119.2(7) . .
C52 C28 C8 122.4(7) . .
C38 C29 C15 117.6(8) . .
C38 C29 C41 121.6(7) . .
C15 C29 C41 120.8(7) . .
C53 C30 C33 119.6(9) . .
N4 C31 N6 124.4(7) . .
N4 C31 C25 116.5(7) . .
N6 C31 C25 119.1(7) . .
C56 C33 C30 118.1(8) . .
C56 C33 C42 120.0(8) . .
C30 C33 C42 121.8(8) . .
C44 C34 C13 117.9(7) . .
C44 C34 C26 121.2(7) . .
C13 C34 C26 120.9(7) . .
C48 C36 C14 119.2(8) . .
N2 C37 C38 122.9(8) . .
C29 C38 C37 119.5(8) . .
N5 C41 N6 124.8(7) . .
N5 C41 C29 117.8(7) . .
N6 C41 C29 117.4(7) . .
N12 C42 N10 125.3(7) . .
N12 C42 C33 117.7(7) . .
N10 C42 C33 117.1(7) . .
N8 C43 C13 123.6(9) . .
C34 C44 C27 119.6(8) . .
N2 C46 C15 124.6(8) . .
N1 C48 C36 124.0(8) . .
N1 C49 C22 122.3(8) . .
N9 C51 C56 124.3(9) . .
C58 C52 C28 118.1(8) . .
N9 C53 C30 122.5(9) . .
N3 C54 C55 125.0(10) . .
C54 C55 C25 118.6(9) . .
C33 C56 C51 118.8(9) . .
N7 C58 C52 124.8(9) . .
C25 C59 C60 117.5(9) . .
N3 C60 C59 124.9(10) . .
C48 N1 C49 117.5(7) . .
C48 N1 Ag1 119.5(6) . .
C49 N1 Ag1 122.7(6) . .
C46 N2 C37 117.3(7) . .
C46 N2 Ag1 122.6(6) . 3
C37 N2 Ag1 120.0(6) . 3
C60 N3 C54 115.8(9) . .
C60 N3 Ag2 128.9(7) . .
C54 N3 Ag2 114.1(7) . .
C18 N4 C31 115.8(7) . .
C41 N5 C18 115.2(7) . .
C31 N6 C41 115.1(7) . .
C24 N7 C58 115.9(7) . .
C24 N7 Ag2 114.6(5) . .
C58 N7 Ag2 128.8(6) . .
C43 N8 C27 117.9(7) . .
C43 N8 Ag2 127.5(6) . 3_545
C27 N8 Ag2 114.5(6) . 3_545
C51 N9 C53 116.6(8) . .
C51 N9 Ag1 112.8(7) . 1_656
C53 N9 Ag1 130.5(7) . 1_656
C42 N10 C8 114.2(7) . .
C8 N11 C26 114.9(7) . .
C42 N12 C26 115.0(7) . .
O1 Mo1 O1 103.4(14) . 2_553
O1 Mo1 O2 110.2(7) . .
O1 Mo1 O2 102.0(6) 2_553 .
O1 Mo1 O2 102.0(6) . 2_553
O1 Mo1 O2 110.2(7) 2_553 2_553
O2 Mo1 O2 126.9(5) . 2_553
O4 Mo2 O3 102.3(4) . .
O4 Mo2 O5 103.7(4) . .
O3 Mo2 O5 97.8(5) . .
O4 Mo2 O2 92.6(4) . .
O3 Mo2 O2 101.4(5) . .
O5 Mo2 O2 151.4(3) . .
O4 Mo2 O7 164.6(4) . 2_553
O3 Mo2 O7 90.3(4) . 2_553
O5 Mo2 O7 83.0(3) . 2_553
O2 Mo2 O7 76.0(3) . 2_553
O4 Mo2 O6 92.0(4) . .
O3 Mo2 O6 165.0(4) . .
O5 Mo2 O6 74.0(3) . .
O2 Mo2 O6 82.3(3) . .
O7 Mo2 O6 76.4(3) 2_553 .
O10 Mo3 O9 103.8(5) . .
O10 Mo3 O5 95.5(5) . .
O9 Mo3 O5 98.9(4) . .
O10 Mo3 O11 105.8(5) . .
O9 Mo3 O11 96.4(4) . .
O5 Mo3 O11 149.9(3) . .
O10 Mo3 O12 91.1(4) . 2_553
O9 Mo3 O12 164.6(4) . 2_553
O5 Mo3 O12 83.1(3) . 2_553
O11 Mo3 O12 75.6(3) . 2_553
O10 Mo3 O6 161.8(5) . .
O9 Mo3 O6 91.7(4) . .
O5 Mo3 O6 72.5(3) . .
O11 Mo3 O6 81.3(3) . .
O12 Mo3 O6 74.2(3) 2_553 .
O13 Mo4 O13 107.4(8) . 2_553
O13 Mo4 O11 108.0(6) . .
O13 Mo4 O11 102.0(5) 2_553 .
O13 Mo4 O11 102.0(5) . 2_553
O13 Mo4 O11 108.0(6) 2_553 2_553
O11 Mo4 O11 128.1(5) . 2_553
O8 Mo5 O6 114.9(4) . .
O8 Mo5 O12 106.7(4) . .
O6 Mo5 O12 111.6(4) . .
O8 Mo5 O7 103.5(4) . .
O6 Mo5 O7 111.1(4) . .
O12 Mo5 O7 108.5(4) . .
Mo1 O2 Mo2 137.2(5) . .
Mo2 O5 Mo3 122.5(4) . .
Mo5 O6 Mo2 140.0(4) . .
Mo5 O6 Mo3 131.1(4) . .
Mo2 O6 Mo3 88.3(3) . .
Mo5 O7 Mo2 127.5(4) . 2_553
Mo4 O11 Mo3 127.4(5) . .
Mo5 O12 Mo3 130.0(4) . 2_553

loop_
_geom_bond_atom_site_label_1
_geom_bond_atom_site_label_2
_geom_bond_distance
_geom_bond_site_symmetry_2
Ag1 N1 2.281(7) .
Ag1 N9 2.307(8) 1_454
Ag1 N2 2.329(7) 3_445
Ag2 N8 2.279(7) 3_455
Ag2 N3 2.329(8) .
Ag2 N7 2.335(7) .
C8 N11 1.305(10) .
C8 N10 1.343(10) .
C8 C28 1.507(11) .
C13 C43 1.384(12) .
C13 C34 1.402(11) .
C14 C22 1.363(12) .
C14 C36 1.390(11) .
C14 C18 1.484(11) .
C15 C46 1.357(12) .
C15 C29 1.410(11) .
C18 N4 1.330(10) .
C18 N5 1.335(10) .
C22 C49 1.388(13) .
C23 C28 1.377(11) .
C23 C24 1.388(11) .
C24 N7 1.321(11) .
C25 C59 1.369(13) .
C25 C55 1.392(12) .
C25 C31 1.483(11) .
C26 N12 1.336(11) .
C26 N11 1.345(10) .
C26 C34 1.479(11) .
C27 N8 1.341(11) .
C27 C44 1.399(11) .
C28 C52 1.384(12) .
C29 C38 1.372(12) .
C29 C41 1.484(11) .
C30 C53 1.370(13) .
C30 C33 1.384(12) .
C31 N4 1.335(10) .
C31 N6 1.329(10) .
C33 C56 1.378(12) .
C33 C42 1.493(11) .
C34 C44 1.373(11) .
C36 C48 1.347(13) .
C37 N2 1.328(11) .
C37 C38 1.375(12) .
C41 N5 1.329(10) .
C41 N6 1.345(11) .
C42 N12 1.325(10) .
C42 N10 1.334(11) .
C43 N8 1.329(12) .
C46 N2 1.323(11) .
C48 N1 1.321(12) .
C49 N1 1.330(11) .
C51 N9 1.328(13) .
C51 C56 1.370(14) .
C52 C58 1.369(13) .
C53 N9 1.358(13) .
C54 N3 1.313(14) .
C54 C55 1.357(14) .
C58 N7 1.339(12) .
C59 C60 1.392(14) .
C60 N3 1.314(14) .
N2 Ag1 2.329(7) 3
N8 Ag2 2.279(7) 3_545
N9 Ag1 2.307(8) 1_656
Mo1 O1 1.671(13) .
Mo1 O1 1.671(13) 2_553
Mo1 O2 1.789(8) .
Mo1 O2 1.789(8) 2_553
Mo2 O4 1.668(8) .
Mo2 O3 1.701(8) .
Mo2 O5 1.865(8) .
Mo2 O2 1.980(8) .
Mo2 O7 2.288(8) 2_553
Mo2 O6 2.394(8) .
Mo3 O10 1.656(9) .
Mo3 O9 1.692(8) .
Mo3 O5 1.946(8) .
Mo3 O11 1.958(9) .
Mo3 O12 2.273(7) 2_553
Mo3 O6 2.403(8) .
Mo4 O13 1.653(11) .
Mo4 O13 1.653(11) 2_553
Mo4 O11 1.876(9) .
Mo4 O11 1.876(9) 2_553
Mo5 O8 1.678(7) .
Mo5 O6 1.748(8) .
Mo5 O12 1.807(8) .
Mo5 O7 1.819(9) .
O7 Mo2 2.288(8) 2_553
O12 Mo3 2.273(7) 2_553
